data_2211147
loop_
_publ_author_name
'M. Periasamy'
'L. Anjana'
'S. Athimoolam'
'A. Ponnusamy'
'S. Natarajan'

_publ_section_title
;
 3-Bromo-5-<i>tert</i>-butyl-2-(4-isopropylphenyl)-2-methoxycyclohexan-1-one
 oxime
;
_journal_coeditor_code OB2076
_journal_issue 11
_journal_name_full 'Acta Crystallographica Section E'
_journal_page_first o4899
_journal_page_last o4901
_journal_paper_doi 10.1107/S1600536806041067
_journal_volume 62
_journal_year 2006
_chemical_formula_moiety 'C20 H30  Br N O2'
_chemical_formula_sum 'C20 H30 Br N O2'
_chemical_formula_weight 396.36
_chemical_name_systematic
;
3-Bromo-5-(<i>tert</i>-butyl)-2-(4-isopropylphenyl)-
2-methoxy-1-cyclohexanone
;
_space_group_IT_number 14
_symmetry_cell_setting monoclinic
_symmetry_space_group_name_Hall '-P 2ybc'
_symmetry_space_group_name_H-M 'P 1 21/c 1'
_atom_sites_solution_hydrogens geom
_atom_sites_solution_primary direct
_atom_sites_solution_secondary difmap
_audit_creation_method SHELXL-97
_cell_angle_alpha 90.00
_cell_angle_beta 109.55(2)
_cell_angle_gamma 90.00
_cell_formula_units_Z 4
_cell_length_a 14.258(2)
_cell_length_b 12.210(4)
_cell_length_c 12.911(3)
_cell_measurement_reflns_used 25
_cell_measurement_temperature 293(2)
_cell_measurement_theta_max 13.26
_cell_measurement_theta_min 10.14
_cell_volume 2118.1(9)
_computing_cell_refinement 'CAD4 Express'
_computing_data_collection 'CAD4 Express (Enraf-Nonius, 1994)'
_computing_data_reduction 'XCAD4 (Harms & Wocadlo, 1995)'
_computing_molecular_graphics 'SHELXTL/PC and PLATON (Spek, 2003)'
_computing_publication_material SHELXTL/PC
_computing_structure_refinement SHELXTL/PC
_computing_structure_solution 'SHELXTL/PC (Bruker, 2000)'
_diffrn_ambient_temperature 293(2)
_diffrn_measured_fraction_theta_full 0.997
_diffrn_measured_fraction_theta_max 0.997
_diffrn_measurement_device_type MACH3-Nonius
_diffrn_measurement_method \w-2\q
_diffrn_radiation_monochromator graphite
_diffrn_radiation_source 'fine-focus sealed tube'
_diffrn_radiation_type MoK\a
_diffrn_radiation_wavelength 0.71073
_diffrn_reflns_av_R_equivalents 0.0658
_diffrn_reflns_av_sigmaI/netI 0.1061
_diffrn_reflns_limit_h_max 15
_diffrn_reflns_limit_h_min -16
_diffrn_reflns_limit_k_max 14
_diffrn_reflns_limit_k_min 0
_diffrn_reflns_limit_l_max 15
_diffrn_reflns_limit_l_min 0
_diffrn_reflns_number 3893
_diffrn_reflns_theta_full 25.0
_diffrn_reflns_theta_max 24.99
_diffrn_reflns_theta_min 2.25
_diffrn_standards_decay_% 0
_diffrn_standards_interval_time 60
_diffrn_standards_number 3
_exptl_absorpt_coefficient_mu 1.952
_exptl_absorpt_correction_T_max 0.9941
_exptl_absorpt_correction_T_min 0.9683
_exptl_absorpt_correction_type psi-scan
_exptl_absorpt_process_details '(North <i>et al.</i>,  1968)'
_exptl_crystal_colour colourless
_exptl_crystal_density_diffrn 1.243
_exptl_crystal_density_method 'not measured'
_exptl_crystal_description block
_exptl_crystal_F_000 832
_exptl_crystal_size_max 0.18
_exptl_crystal_size_mid 0.16
_exptl_crystal_size_min 0.13
_refine_diff_density_max 0.442
_refine_diff_density_min -0.381
_refine_ls_extinction_method none
_refine_ls_goodness_of_fit_ref 1.000
_refine_ls_hydrogen_treatment constr
_refine_ls_matrix_type full
_refine_ls_number_parameters 218
_refine_ls_number_reflns 3713
_refine_ls_number_restraints 3
_refine_ls_restrained_S_all 1.000
_refine_ls_R_factor_all 0.1678
_refine_ls_R_factor_gt 0.0598
_refine_ls_shift/su_max 0.000
_refine_ls_shift/su_mean 0.000
_refine_ls_structure_factor_coef Fsqd
_refine_ls_weighting_details 'calc w=1/[\s^2^(Fo^2^)+(0.0661P)^2^+0.6621P] where P=(Fo^2^+2Fc^2^)/3'
_refine_ls_weighting_scheme calc
_refine_ls_wR_factor_gt 0.1121
_refine_ls_wR_factor_ref 0.1454
_reflns_number_gt 1762
_reflns_number_total 3713
_reflns_threshold_expression I>2\s(I)
_cod_data_source_file ob2076.cif
_cod_data_source_block I
_cod_original_cell_volume 2118.0(9)
_cod_original_sg_symbol_H-M 'P 21/c'
_cod_database_code 2211147
_cod_database_fobs_code 2211147

loop_
_symmetry_equiv_pos_as_xyz
'x, y, z'
'-x, y+1/2, -z+1/2'
'-x, -y, -z'
'x, -y-1/2, z-1/2'

loop_
_atom_site_type_symbol
_atom_site_label
_atom_site_fract_x
_atom_site_fract_y
_atom_site_fract_z
_atom_site_U_iso_or_equiv
_atom_site_adp_type
_atom_site_calc_flag
_atom_site_refinement_flags
_atom_site_occupancy
_atom_site_disorder_assembly
_atom_site_disorder_group
Br Br1 0.23759(5) 0.07900(5) 0.27954(5) 0.0717(3) Uani d . 1 . .
C C1 0.1577(4) 0.1322(4) 0.4899(4) 0.0452(13) Uani d . 1 . .
C C2 0.1364(3) 0.2128(4) 0.3939(4) 0.0397(12) Uani d . 1 . .
C C3 0.2276(4) 0.2156(4) 0.3561(4) 0.0516(14) Uani d . 1 . .
H H3 0.2184 0.2760 0.3036 0.062 Uiso calc R 1 . .
C C4 0.3255(4) 0.2349(5) 0.4494(4) 0.0594(15) Uani d . 1 . .
H H4A 0.3240 0.3066 0.4811 0.071 Uiso calc R 1 . .
H H4B 0.3798 0.2342 0.4200 0.071 Uiso calc R 1 . .
C C5 0.3449(4) 0.1481(5) 0.5396(4) 0.0572(15) Uani d . 1 . .
H H5 0.3479 0.0775 0.5047 0.069 Uiso calc R 1 . .
C C6 0.2566(4) 0.1425(5) 0.5789(4) 0.0615(16) Uani d . 1 . .
H H6A 0.2653 0.0803 0.6280 0.074 Uiso calc R 1 . .
H H6B 0.2560 0.2080 0.6212 0.074 Uiso calc R 1 . .
C C7 0.0408(4) 0.1989(4) 0.2965(4) 0.0424(12) Uani d . 1 . .
C C8 -0.0036(4) 0.2924(4) 0.2399(4) 0.0625(16) Uani d . 1 . .
H H8 0.0252 0.3604 0.2626 0.075 Uiso calc R 1 . .
C C9 -0.0900(5) 0.2857(5) 0.1501(5) 0.081(2) Uani d . 1 . .
H H9 -0.1177 0.3495 0.1131 0.098 Uiso calc R 1 . .
C C10 -0.1364(4) 0.1868(5) 0.1138(4) 0.0636(16) Uani d . 1 B .
C C11 -0.0903(4) 0.0946(4) 0.1669(4) 0.0573(14) Uani d . 1 . .
H H11 -0.1180 0.0266 0.1421 0.069 Uiso calc R 1 . .
C C12 -0.0035(4) 0.0995(4) 0.2564(4) 0.0492(13) Uani d . 1 . .
H H12 0.0257 0.0349 0.2903 0.059 Uiso calc R 1 . .
C C13 -0.2359(5) 0.1844(6) 0.0171(6) 0.099(2) Uani d D 1 . .
H H13 -0.2691 0.2519 0.0270 0.118 Uiso calc PR 0.50 A 1
H H131 -0.2092 0.1383 -0.0287 0.118 Uiso d PR 0.20 A 2
H H132 -0.2680 0.2560 -0.0021 0.118 Uiso d PR 0.30 A 3
C C14 -0.3040(6) 0.0946(8) 0.0323(8) 0.164(3) Uani d . 1 B .
H H14A -0.3654 0.0955 -0.0284 0.246 Uiso calc R 1 . .
H H14B -0.3173 0.1068 0.0995 0.246 Uiso calc R 1 . .
H H14C -0.2722 0.0247 0.0354 0.246 Uiso calc R 1 . .
C C15 -0.2194(15) 0.2024(14) -0.0913(10) 0.114(7) Uani d PD 0.50 B 1
H H15A -0.1753 0.2633 -0.0850 0.171 Uiso calc PR 0.50 B 1
H H15B -0.2820 0.2173 -0.1475 0.171 Uiso calc PR 0.50 B 1
H H15C -0.1905 0.1378 -0.1105 0.171 Uiso calc PR 0.50 B 1
C C151 -0.255(3) 0.2844(18) -0.054(2) 0.114(7) Uani d PD 0.20 B 2
H H15D -0.1930 0.3216 -0.0438 0.171 Uiso calc PR 0.20 B 2
H H15E -0.2993 0.3324 -0.0341 0.171 Uiso calc PR 0.20 B 2
H H15F -0.2841 0.2634 -0.1296 0.171 Uiso calc PR 0.20 B 2
C C152 -0.221(3) 0.132(3) -0.0812(18) 0.114(7) Uani d PD 0.30 B 3
H H15G -0.1773 0.1766 -0.1060 0.171 Uiso calc PR 0.30 B 3
H H15H -0.2842 0.1256 -0.1389 0.171 Uiso calc PR 0.30 B 3
H H15I -0.1924 0.0608 -0.0617 0.171 Uiso calc PR 0.30 B 3
C C16 0.0691(5) 0.3398(5) 0.4931(5) 0.0679(17) Uani d . 1 . .
H H16A 0.0770 0.4129 0.5221 0.102 Uiso calc R 1 . .
H H16B 0.0783 0.2883 0.5518 0.102 Uiso calc R 1 . .
H H16C 0.0035 0.3315 0.4405 0.102 Uiso calc R 1 . .
C C17 0.4466(4) 0.1623(5) 0.6339(5) 0.0708(18) Uani d . 1 . .
C C18 0.4562(5) 0.2710(6) 0.6918(6) 0.101(2) Uani d . 1 . .
H H18A 0.4488 0.3292 0.6396 0.151 Uiso calc R 1 . .
H H18B 0.5205 0.2759 0.7477 0.151 Uiso calc R 1 . .
H H18C 0.4054 0.2771 0.7249 0.151 Uiso calc R 1 . .
C C19 0.4581(6) 0.0687(8) 0.7181(8) 0.164(3) Uani d . 1 . .
H H19A 0.4512 -0.0007 0.6812 0.246 Uiso calc R 1 . .
H H19B 0.4076 0.0755 0.7516 0.246 Uiso calc R 1 . .
H H19C 0.5226 0.0730 0.7737 0.246 Uiso calc R 1 . .
C C20 0.5327(5) 0.1524(7) 0.5847(6) 0.113(3) Uani d . 1 . .
H H20A 0.5285 0.0829 0.5488 0.170 Uiso calc R 1 . .
H H20B 0.5957 0.1582 0.6428 0.170 Uiso calc R 1 . .
H H20C 0.5269 0.2102 0.5325 0.170 Uiso calc R 1 . .
N N1 0.0873(3) 0.0694(3) 0.4938(3) 0.0504(11) Uani d . 1 . .
O O1 0.1133(3) 0.0060(3) 0.5895(3) 0.0704(12) Uani d . 1 . .
H H1 0.0643 -0.0276 0.5919 0.106 Uiso calc R 1 . .
O O2 0.1405(2) 0.3202(3) 0.4413(3) 0.0499(9) Uani d . 1 . .

loop_
_atom_site_aniso_label
_atom_site_aniso_U_11
_atom_site_aniso_U_22
_atom_site_aniso_U_33
_atom_site_aniso_U_12
_atom_site_aniso_U_13
_atom_site_aniso_U_23
Br1 0.0707(4) 0.0843(5) 0.0568(4) 0.0116(4) 0.0170(3) -0.0162(4)
C1 0.052(3) 0.046(3) 0.034(3) -0.005(3) 0.009(3) 0.002(3)
C2 0.046(3) 0.030(3) 0.038(3) -0.005(2) 0.009(2) -0.002(2)
C3 0.057(3) 0.055(3) 0.046(3) -0.002(3) 0.021(3) 0.001(3)
C4 0.047(3) 0.066(4) 0.064(4) -0.004(3) 0.017(3) 0.001(3)
C5 0.044(3) 0.060(4) 0.055(3) -0.005(3) 0.000(3) -0.004(3)
C6 0.054(4) 0.068(4) 0.052(3) -0.012(3) 0.004(3) 0.014(3)
C7 0.050(3) 0.036(3) 0.040(3) 0.000(3) 0.013(3) -0.002(3)
C8 0.078(4) 0.035(3) 0.052(3) -0.003(3) -0.008(3) 0.002(3)
C9 0.094(5) 0.050(4) 0.071(4) 0.010(4) -0.012(4) 0.007(3)
C10 0.064(4) 0.056(4) 0.053(4) 0.005(3) -0.004(3) -0.010(3)
C11 0.061(4) 0.045(3) 0.057(3) -0.010(3) 0.007(3) -0.005(3)
C12 0.053(3) 0.038(3) 0.047(3) -0.002(3) 0.004(3) 0.000(3)
C13 0.087(5) 0.087(5) 0.084(5) -0.012(4) -0.022(4) -0.004(4)
C14 0.095(4) 0.168(6) 0.160(6) -0.015(5) -0.051(4) 0.041(5)
C15 0.099(8) 0.139(19) 0.062(7) 0.040(15) -0.030(6) -0.038(10)
C151 0.099(8) 0.139(19) 0.062(7) 0.040(15) -0.030(6) -0.038(10)
C152 0.099(8) 0.139(19) 0.062(7) 0.040(15) -0.030(6) -0.038(10)
C16 0.085(5) 0.061(4) 0.056(4) 0.004(3) 0.022(4) -0.013(3)
C17 0.053(4) 0.076(5) 0.068(4) 0.003(3) -0.002(3) -0.011(4)
C18 0.063(4) 0.123(6) 0.093(5) -0.006(4) -0.004(4) -0.048(5)
C19 0.095(4) 0.168(6) 0.160(6) -0.015(5) -0.051(4) 0.041(5)
C20 0.051(4) 0.158(8) 0.118(6) 0.016(4) 0.010(4) -0.046(6)
N1 0.057(3) 0.047(3) 0.042(2) -0.005(2) 0.010(2) 0.013(2)
O1 0.072(3) 0.079(3) 0.052(2) -0.017(2) 0.009(2) 0.033(2)
O2 0.054(2) 0.037(2) 0.054(2) -0.0030(17) 0.0129(19) -0.0075(17)

loop_
_atom_type_symbol
_atom_type_description
_atom_type_scat_dispersion_real
_atom_type_scat_dispersion_imag
_atom_type_scat_source
C C 0.0033 0.0016 'International Tables Vol C Tables 4.2.6.8 and 6.1.1.4'
H H 0.0000 0.0000 'International Tables Vol C Tables 4.2.6.8 and 6.1.1.4'
N N 0.0061 0.0033 'International Tables Vol C Tables 4.2.6.8 and 6.1.1.4'
O O 0.0106 0.0060 'International Tables Vol C Tables 4.2.6.8 and 6.1.1.4'
Br Br -0.2901 2.4595 'International Tables Vol C Tables 4.2.6.8 and 6.1.1.4'

loop_
_geom_angle_atom_site_label_1
_geom_angle_atom_site_label_2
_geom_angle_atom_site_label_3
_geom_angle
N1 C1 C6 124.8(4)
N1 C1 C2 118.2(4)
C6 C1 C2 116.6(4)
O2 C2 C7 110.5(4)
O2 C2 C1 105.8(4)
C7 C2 C1 118.4(4)
O2 C2 C3 101.4(4)
C7 C2 C3 111.1(4)
C1 C2 C3 108.2(4)
C4 C3 C2 113.6(4)
C4 C3 Br1 109.1(4)
C2 C3 Br1 110.6(3)
C4 C3 H3 107.8
C2 C3 H3 107.8
Br1 C3 H3 107.8
C3 C4 C5 112.3(4)
C3 C4 H4A 109.2
C5 C4 H4A 109.2
C3 C4 H4B 109.2
C5 C4 H4B 109.2
H4A C4 H4B 107.9
C6 C5 C4 109.2(4)
C6 C5 C17 113.9(5)
C4 C5 C17 113.7(5)
C6 C5 H5 106.5
C4 C5 H5 106.5
C17 C5 H5 106.5
C1 C6 C5 115.1(4)
C1 C6 H6A 108.5
C5 C6 H6A 108.5
C1 C6 H6B 108.5
C5 C6 H6B 108.5
H6A C6 H6B 107.5
C12 C7 C8 116.9(5)
C12 C7 C2 125.2(4)
C8 C7 C2 117.8(4)
C9 C8 C7 120.9(5)
C9 C8 H8 119.5
C7 C8 H8 119.5
C10 C9 C8 121.8(5)
C10 C9 H9 119.1
C8 C9 H9 119.1
C11 C10 C9 117.0(5)
C11 C10 C13 123.2(6)
C9 C10 C13 119.8(6)
C10 C11 C12 122.0(5)
C10 C11 H11 119.0
C12 C11 H11 119.0
C11 C12 C7 121.2(5)
C11 C12 H12 119.4
C7 C12 H12 119.4
C151 C13 C152 82.9(17)
C151 C13 C15 50.6(15)
C152 C13 C15 33.6(14)
C151 C13 C14 132.5(15)
C152 C13 C14 94.5(16)
C15 C13 C14 121.9(10)
C151 C13 C10 114.1(14)
C152 C13 C10 110.0(16)
C15 C13 C10 111.2(9)
C14 C13 C10 111.2(6)
C151 C13 H13 53.0
C152 C13 H13 132.9
C15 C13 H13 103.4
C14 C13 H13 103.4
C10 C13 H13 103.4
C151 C13 H131 97.2
C152 C13 H131 18.4
C15 C13 H131 46.6
C14 C13 H131 93.3
C10 C13 H131 93.5
H13 C13 H131 149.8
C151 C13 H132 31.1
C152 C13 H132 110.7
C15 C13 H132 80.9
C14 C13 H132 114.3
C10 C13 H132 114.4
H13 C13 H132 22.7
H131 C13 H132 127.1
C13 C14 H14A 109.5
C13 C14 H14B 109.5
H14A C14 H14B 109.5
C13 C14 H14C 109.5
H14A C14 H14C 109.5
H14B C14 H14C 109.5
C13 C15 H131 40.4
C13 C15 H15A 109.5
H131 C15 H15A 124.5
C13 C15 H15B 109.5
H131 C15 H15B 123.5
H15A C15 H15B 109.5
C13 C15 H15C 109.5
H131 C15 H15C 69.1
H15A C15 H15C 109.5
H15B C15 H15C 109.5
C13 C151 H132 37.6
C13 C151 H15D 109.5
H132 C151 H15D 122.3
C13 C151 H15E 109.5
H132 C151 H15E 71.9
H15D C151 H15E 109.5
C13 C151 H15F 109.5
H132 C151 H15F 124.7
H15D C151 H15F 109.5
H15E C151 H15F 109.5
C13 C152 H131 28.7
C13 C152 H15G 109.5
H131 C152 H15G 108.2
C13 C152 H15H 109.5
H131 C152 H15H 132.4
H15G C152 H15H 109.5
C13 C152 H15I 109.5
H131 C152 H15I 83.8
H15G C152 H15I 109.5
H15H C152 H15I 109.5
O2 C16 H16A 109.5
O2 C16 H16B 109.5
H16A C16 H16B 109.5
O2 C16 H16C 109.5
H16A C16 H16C 109.5
H16B C16 H16C 109.5
C18 C17 C19 109.3(6)
C18 C17 C5 113.0(5)
C19 C17 C5 108.6(5)
C18 C17 C20 108.4(6)
C19 C17 C20 108.4(6)
C5 C17 C20 109.0(5)
C17 C18 H18A 109.5
C17 C18 H18B 109.5
H18A C18 H18B 109.5
C17 C18 H18C 109.5
H18A C18 H18C 109.5
H18B C18 H18C 109.5
C17 C19 H19A 109.5
C17 C19 H19B 109.5
H19A C19 H19B 109.5
C17 C19 H19C 109.5
H19A C19 H19C 109.5
H19B C19 H19C 109.5
C17 C20 H20A 109.5
C17 C20 H20B 109.5
H20A C20 H20B 109.5
C17 C20 H20C 109.5
H20A C20 H20C 109.5
H20B C20 H20C 109.5
C1 N1 O1 112.8(4)
N1 O1 H1 109.5
C16 O2 C2 115.0(4)

loop_
_geom_bond_atom_site_label_1
_geom_bond_atom_site_label_2
_geom_bond_distance
Br1 C3 1.968(5)
C1 N1 1.277(6)
C1 C6 1.497(7)
C1 C2 1.531(6)
C2 O2 1.440(5)
C2 C7 1.524(7)
C2 C3 1.535(7)
C3 C4 1.527(7)
C3 H3 0.9800
C4 C5 1.529(7)
C4 H4A 0.9700
C4 H4B 0.9700
C5 C6 1.509(7)
C5 C17 1.560(7)
C5 H5 0.9800
C6 H6A 0.9700
C6 H6B 0.9700
C7 C12 1.386(6)
C7 C8 1.389(7)
C8 C9 1.383(8)
C8 H8 0.9300
C9 C10 1.381(8)
C9 H9 0.9300
C10 C11 1.367(7)
C10 C13 1.545(8)
C11 C12 1.382(7)
C11 H11 0.9300
C12 H12 0.9300
C13 C151 1.496(10)
C13 C152 1.497(10)
C13 C15 1.510(9)
C13 C14 1.521(10)
C13 H13 0.9800
C13 H131 0.9800
C13 H132 0.9800
C14 H14A 0.9600
C14 H14B 0.9600
C14 H14C 0.9600
C15 H131 1.0990
C15 H15A 0.9600
C15 H15B 0.9600
C15 H15C 0.9600
C151 H132 0.8298
C151 H15D 0.9600
C151 H15E 0.9600
C151 H15F 0.9600
C152 H131 0.6462
C152 H15G 0.9600
C152 H15H 0.9600
C152 H15I 0.9600
C16 O2 1.412(6)
C16 H16A 0.9600
C16 H16B 0.9600
C16 H16C 0.9600
C17 C18 1.507(8)
C17 C19 1.548(10)
C17 C20 1.564(8)
C18 H18A 0.9600
C18 H18B 0.9600
C18 H18C 0.9600
C19 H19A 0.9600
C19 H19B 0.9600
C19 H19C 0.9600
C20 H20A 0.9600
C20 H20B 0.9600
C20 H20C 0.9600
N1 O1 1.399(5)
O1 H1 0.8200

loop_
_geom_hbond_atom_site_label_D
_geom_hbond_atom_site_label_H
_geom_hbond_atom_site_label_A
_geom_hbond_site_symmetry_A
_geom_hbond_distance_DH
_geom_hbond_distance_HA
_geom_hbond_distance_DA
_geom_hbond_angle_DHA
O1 H1 N1 3_556 0.82 2.13 2.851(5) 145.9
C11 H11 O2 2_545 0.93 2.72 3.608(6) 160.9

loop_
_geom_torsion_atom_site_label_1
_geom_torsion_atom_site_label_2
_geom_torsion_atom_site_label_3
_geom_torsion_atom_site_label_4
_geom_torsion
N1 C1 C2 O2 112.3(5)
C6 C1 C2 O2 -61.0(5)
N1 C1 C2 C7 -12.2(7)
C6 C1 C2 C7 174.5(5)
N1 C1 C2 C3 -139.7(5)
C6 C1 C2 C3 47.1(6)
O2 C2 C3 C4 59.9(5)
C7 C2 C3 C4 177.3(4)
C1 C2 C3 C4 -51.2(5)
O2 C2 C3 Br1 -177.1(3)
C7 C2 C3 Br1 -59.7(4)
C1 C2 C3 Br1 71.9(4)
C2 C3 C4 C5 57.7(6)
Br1 C3 C4 C5 -66.1(5)
C3 C4 C5 C6 -54.2(6)
C3 C4 C5 C17 177.5(5)
N1 C1 C6 C5 138.2(5)
C2 C1 C6 C5 -49.1(7)
C4 C5 C6 C1 50.0(6)
C17 C5 C6 C1 178.3(5)
O2 C2 C7 C12 -156.6(5)
C1 C2 C7 C12 -34.5(7)
C3 C2 C7 C12 91.6(6)
O2 C2 C7 C8 26.5(6)
C1 C2 C7 C8 148.6(5)
C3 C2 C7 C8 -85.3(6)
C12 C7 C8 C9 2.3(8)
C2 C7 C8 C9 179.4(5)
C7 C8 C9 C10 0.8(10)
C8 C9 C10 C11 -3.4(10)
C8 C9 C10 C13 176.7(6)
C9 C10 C11 C12 3.0(9)
C13 C10 C11 C12 -177.1(6)
C10 C11 C12 C7 0.0(9)
C8 C7 C12 C11 -2.7(8)
C2 C7 C12 C11 -179.6(5)
C11 C10 C13 C151 -159.1(18)
C9 C10 C13 C151 20.8(19)
C11 C10 C13 C152 -68.1(17)
C9 C10 C13 C152 111.9(16)
C11 C10 C13 C15 -104.0(10)
C9 C10 C13 C15 75.9(11)
C11 C10 C13 C14 35.3(10)
C9 C10 C13 C14 -144.8(8)
C6 C5 C17 C18 -66.3(7)
C4 C5 C17 C18 59.6(7)
C6 C5 C17 C19 55.2(8)
C4 C5 C17 C19 -178.9(6)
C6 C5 C17 C20 173.0(6)
C4 C5 C17 C20 -61.0(7)
C6 C1 N1 O1 -2.5(7)
C2 C1 N1 O1 -175.2(4)
C7 C2 O2 C16 67.4(5)
C1 C2 O2 C16 -61.9(5)
C3 C2 O2 C16 -174.8(4)
